data_7244109
loop_
_publ_author_name
'Galeev, Andrew R.'
'Moroz, Anna A.'
'Dmitriev, Maksim V.'
'Maslivets, Andrey N.'

_publ_section_title
;
 Cycloaddition of Huisgen 1,4-dipoles: synthesis and rapid epimerization
 of functionalized spiropyrido[2,1-<i>b</i>][1,3]oxazine-pyrroles and
 related products.
;
_journal_issue 1
_journal_name_full 'RSC advances'
_journal_page_first 578
_journal_page_last 587
_journal_paper_doi 10.1039/d1ra08384h
_journal_volume 12
_journal_year 2021
_chemical_formula_moiety 'C30 H21 N3 O5'
_chemical_formula_sum 'C30 H21 N3 O5'
_chemical_formula_weight 503.50
_space_group_crystal_system triclinic
_space_group_IT_number 2
_space_group_name_Hall '-P 1'
_space_group_name_H-M_alt 'P -1'
_atom_sites_solution_hydrogens geom
_atom_sites_solution_primary direct
_audit_creation_date 2021-10-01
_audit_creation_method
;
Olex2 1.3
(compiled 2020.11.12 svn.r5f609507 for OlexSys, GUI svn.r6403)
;
_audit_update_record
;
2021-10-31 deposited with the CCDC.	2021-12-15 downloaded from the CCDC.
;
_cell_angle_alpha 99.666(8)
_cell_angle_beta 96.992(8)
_cell_angle_gamma 94.581(8)
_cell_formula_units_Z 4
_cell_length_a 11.4672(12)
_cell_length_b 14.0604(14)
_cell_length_c 15.6426(15)
_cell_measurement_reflns_used 4988
_cell_measurement_temperature 295(2)
_cell_measurement_theta_max 26.1910
_cell_measurement_theta_min 2.2830
_cell_volume 2454.8(4)
_computing_cell_refinement
;
CrysAlisPro, Agilent Technologies,
Version 1.171.37.33 (release 27-03-2014 CrysAlis171 .NET)
(compiled Mar 27 2014,17:12:48)
;
_computing_data_collection
;
CrysAlisPro, Agilent Technologies,
Version 1.171.37.33 (release 27-03-2014 CrysAlis171 .NET)
(compiled Mar 27 2014,17:12:48)
;
_computing_data_reduction
;
CrysAlisPro, Agilent Technologies,
Version 1.171.37.33 (release 27-03-2014 CrysAlis171 .NET)
(compiled Mar 27 2014,17:12:48)
;
_computing_molecular_graphics 'Olex2 1.3 (Dolomanov et al., 2009)'
_computing_publication_material 'Olex2 1.3 (Dolomanov et al., 2009)'
_computing_structure_refinement 'SHELXL 2018/3 (Sheldrick, 2015)'
_computing_structure_solution 'SHELXS  (Sheldrick, 2008)'
_diffrn_ambient_temperature 295.15
_diffrn_detector 'CCD plate'
_diffrn_detector_area_resol_mean 10.4752
_diffrn_detector_type Ruby
_diffrn_measured_fraction_theta_full 0.999
_diffrn_measured_fraction_theta_max 0.838
_diffrn_measurement_details
;
#__ type_ start__ end____ width___ exp.time_
  1 omega   14.00   57.00   1.0000   80.0000
omega____ theta____ kappa____ phi______ frames
    -       13.8509  -99.0000   60.0000 43

#__ type_ start__ end____ width___ exp.time_
  2 omega   -4.00   50.00   1.0000   80.0000
omega____ theta____ kappa____ phi______ frames
    -       13.8509  -77.0000  150.0000 54

#__ type_ start__ end____ width___ exp.time_
  3 omega  -15.00   21.00   1.0000   80.0000
omega____ theta____ kappa____ phi______ frames
    -      -14.3978  -99.0000  -90.0000 36

#__ type_ start__ end____ width___ exp.time_
  4 omega -104.00   78.00   1.0000   80.0000
omega____ theta____ kappa____ phi______ frames
    -      -14.3978    0.0000 -150.0000 182

#__ type_ start__ end____ width___ exp.time_
  5 omega   67.00  106.00   1.0000   80.0000
omega____ theta____ kappa____ phi______ frames
    -       13.8509  178.0000    0.0000 39
;
_diffrn_measurement_device 'four-circle diffractometer'
_diffrn_measurement_device_type 'New Xcalibur, Ruby'
_diffrn_measurement_method '\w scans'
_diffrn_orient_matrix_UB_11 -0.0151696000
_diffrn_orient_matrix_UB_12 -0.0503239000
_diffrn_orient_matrix_UB_13 -0.0021106000
_diffrn_orient_matrix_UB_21 0.0463705000
_diffrn_orient_matrix_UB_22 -0.0105772000
_diffrn_orient_matrix_UB_23 -0.0251172000
_diffrn_orient_matrix_UB_31 0.0392994000
_diffrn_orient_matrix_UB_32 0.0014615000
_diffrn_orient_matrix_UB_33 0.0390023000
_diffrn_radiation_monochromator graphite
_diffrn_radiation_probe x-ray
_diffrn_radiation_type 'Mo K\a'
_diffrn_radiation_wavelength 0.71073
_diffrn_reflns_av_R_equivalents 0.0398
_diffrn_reflns_av_unetI/netI 0.0583
_diffrn_reflns_Laue_measured_fraction_full 0.999
_diffrn_reflns_Laue_measured_fraction_max 0.838
_diffrn_reflns_limit_h_max 15
_diffrn_reflns_limit_h_min -12
_diffrn_reflns_limit_k_max 18
_diffrn_reflns_limit_k_min -16
_diffrn_reflns_limit_l_max 20
_diffrn_reflns_limit_l_min -20
_diffrn_reflns_number 22145
_diffrn_reflns_point_group_measured_fraction_full 0.999
_diffrn_reflns_point_group_measured_fraction_max 0.838
_diffrn_reflns_theta_full 26.000
_diffrn_reflns_theta_max 29.486
_diffrn_reflns_theta_min 2.160
_diffrn_source 'Enhance (Mo) X-ray Source'
_exptl_absorpt_coefficient_mu 0.094
_exptl_absorpt_correction_T_max 1.00000
_exptl_absorpt_correction_T_min 0.73676
_exptl_absorpt_correction_type multi-scan
_exptl_absorpt_process_details
;
CrysAlisPro, Agilent Technologies,
Version 1.171.37.33 (release 27-03-2014 CrysAlis171 .NET)
(compiled Mar 27 2014,17:12:48)
Empirical absorption correction using spherical harmonics,
 implemented in SCALE3 ABSPACK scaling algorithm.
;
_exptl_crystal_colour 'clear yellow'
_exptl_crystal_colour_lustre clear
_exptl_crystal_colour_primary yellow
_exptl_crystal_density_diffrn 1.362
_exptl_crystal_density_method 'not measured'
_exptl_crystal_description prism
_exptl_crystal_F_000 1048
_exptl_crystal_size_max 0.55
_exptl_crystal_size_mid 0.3
_exptl_crystal_size_min 0.12
_refine_diff_density_max 0.200
_refine_diff_density_min -0.242
_refine_diff_density_rms 0.042
_refine_ls_extinction_coef 0.0051(8)
_refine_ls_extinction_expression Fc^*^=kFc[1+0.001xFc^2^\l^3^/sin(2\q)]^-1/4^
_refine_ls_extinction_method 'SHELXL-2018/3 (Sheldrick 2018)'
_refine_ls_goodness_of_fit_ref 1.020
_refine_ls_hydrogen_treatment constr
_refine_ls_matrix_type full
_refine_ls_number_parameters 701
_refine_ls_number_reflns 11448
_refine_ls_number_restraints 0
_refine_ls_restrained_S_all 1.020
_refine_ls_R_factor_all 0.0984
_refine_ls_R_factor_gt 0.0558
_refine_ls_shift/su_max 0.000
_refine_ls_shift/su_mean 0.000
_refine_ls_structure_factor_coef Fsqd
_refine_ls_weighting_details 'w=1/[\s^2^(Fo^2^)+(0.0706P)^2^+0.1863P] where P=(Fo^2^+2Fc^2^)/3'
_refine_ls_weighting_scheme calc
_refine_ls_wR_factor_gt 0.1314
_refine_ls_wR_factor_ref 0.1688
_reflns_Friedel_coverage 0.000
_reflns_number_gt 6772
_reflns_number_total 11448
_reflns_threshold_expression 'I > 2\s(I)'
_cod_data_source_file d1ra08384h2.cif
_cod_data_source_block psu-1278(r-440-r)
_cod_depositor_comments 'Adding full bibliography for 7244108--7244111.cif.'
_cod_database_code 7244109
_shelx_shelxl_version_number 2018/3
_shelx_space_group_comment
;
The symmetry employed for this shelxl refinement is uniquely defined
by the following loop, which should always be used as a source of
symmetry information in preference to the above space-group names.
They are only intended as comments.
;
_shelx_estimated_absorpt_t_max 0.989
_shelx_estimated_absorpt_t_min 0.950
_reflns_odcompleteness_completeness 99.93
_reflns_odcompleteness_iscentric 1
_reflns_odcompleteness_theta 26.32
_olex2_refinement_description
;
1. Fixed Uiso
 At 1.2 times of:
  All C(H) groups
 At 1.5 times of:
  All C(H,H,H) groups
2. Others
 Sof(C28B)=Sof(H28E)=Sof(H28D)=Sof(H28F)=1-FVAR(1)
 Sof(C28A)=Sof(H28B)=Sof(H28C)=Sof(H28A)=FVAR(1)
3.a Ternary CH refined with riding coordinates:
 C22(H22), C22A(H22A)
3.b Aromatic/amide H refined with riding coordinates:
 C2(H2), C3(H3), C4(H4), C5(H5), C12(H12), C13(H13), C14(H14), C15(H15),
 C18(H18), C19(H19), C23(H23), C24(H24), C25(H25), C26(H26), C2A(H2A), C3A(H3A),
  C4A(H4A), C5A(H5A), C12A(H12A), C13A(H13A), C14A(H14A), C15A(H15A),
 C18A(H18A), C19A(H19A), C23A(H23A), C24A(H24A), C25A(H25A), C26A(H26A)
3.c Idealised Me refined as rotating group:
 C28(H28G,H28H,H28I), C30(H30D,H30E,H30F), C28A(H28B,H28C,H28A), C28B(H28E,
 H28D,H28F), C30A(H30A,H30B,H30C)
;
_olex2_submission_special_instructions 'No special instructions were received'

loop_
_space_group_symop_operation_xyz
'x, y, z'
'-x, -y, -z'

loop_
_atom_site_label
_atom_site_type_symbol
_atom_site_fract_x
_atom_site_fract_y
_atom_site_fract_z
_atom_site_U_iso_or_equiv
_atom_site_adp_type
_atom_site_occupancy
_atom_site_site_symmetry_order
_atom_site_calc_flag
_atom_site_refinement_flags_posn
_atom_site_refinement_flags_adp
_atom_site_refinement_flags_occupancy
_atom_site_disorder_assembly
_atom_site_disorder_group
C1 C 0.64806(17) 0.48136(15) -0.02056(12) 0.0494(5) Uani 1 1 d . . . . .
N1 N 0.57313(16) 0.43976(13) -0.18053(10) 0.0565(5) Uani 1 1 d . . . . .
O1 O 0.57241(12) 0.27077(9) 0.04542(7) 0.0473(3) Uani 1 1 d . . . . .
C2 C 0.6561(2) 0.58088(16) 0.00300(15) 0.0620(6) Uani 1 1 d . . . . .
H2 H 0.638483 0.619347 -0.038786 0.074 Uiso 1 1 calc R U . . .
N2 N 0.56540(15) 0.24359(12) -0.15008(10) 0.0510(4) Uani 1 1 d . . . . .
O2 O 0.86275(14) 0.37845(13) -0.06155(11) 0.0726(5) Uani 1 1 d . . . . .
C3 C 0.6908(2) 0.62239(17) 0.08967(16) 0.0680(6) Uani 1 1 d . . . . .
H3 H 0.696583 0.689438 0.106498 0.082 Uiso 1 1 calc R U . . .
N3 N 0.68900(17) 0.15500(13) 0.08956(10) 0.0563(5) Uani 1 1 d . . . . .
O3 O 0.96530(17) 0.25953(17) -0.02789(14) 0.1023(7) Uani 1 1 d . . . . .
C4 C 0.7169(2) 0.56544(17) 0.15134(15) 0.0648(6) Uani 1 1 d . . . . .
H4 H 0.739836 0.594619 0.209521 0.078 Uiso 1 1 calc R U . . .
O4 O 0.96858(16) 0.25469(15) 0.15254(12) 0.0964(7) Uani 1 1 d . . . . .
C5 C 0.70984(19) 0.46597(16) 0.12860(13) 0.0567(5) Uani 1 1 d . . . . .
H5 H 0.727920 0.427879 0.170628 0.068 Uiso 1 1 calc R U . . .
O5 O 0.93509(18) 0.09761(16) 0.09261(15) 0.1119(8) Uani 1 1 d . . . . .
C6 C 0.67519(17) 0.42410(14) 0.04179(12) 0.0476(5) Uani 1 1 d . . . . .
C7 C 0.65889(18) 0.31623(14) 0.00260(11) 0.0459(5) Uani 1 1 d . . . . .
C8 C 0.60853(17) 0.31877(14) -0.09173(11) 0.0452(5) Uani 1 1 d . . . . .
C9 C 0.60811(17) 0.41638(14) -0.10484(12) 0.0481(5) Uani 1 1 d . . . . .
C10 C 0.52987(18) 0.36118(17) -0.24556(12) 0.0549(5) Uani 1 1 d . . . . .
C11 C 0.52081(18) 0.26487(16) -0.22958(12) 0.0532(5) Uani 1 1 d . . . . .
C12 C 0.4704(2) 0.18858(19) -0.29693(13) 0.0708(7) Uani 1 1 d . . . . .
H12 H 0.462915 0.125407 -0.286305 0.085 Uiso 1 1 calc R U . . .
C13 C 0.4324(2) 0.2070(2) -0.37760(15) 0.0838(8) Uani 1 1 d . . . . .
H13 H 0.398546 0.156309 -0.422017 0.101 Uiso 1 1 calc R U . . .
C14 C 0.4439(2) 0.3015(2) -0.39425(15) 0.0848(9) Uani 1 1 d . . . . .
H14 H 0.418802 0.312668 -0.450173 0.102 Uiso 1 1 calc R U . . .
C15 C 0.4911(2) 0.3777(2) -0.33052(14) 0.0722(7) Uani 1 1 d . . . . .
H15 H 0.497777 0.440202 -0.342824 0.087 Uiso 1 1 calc R U . . .
C16 C 0.77479(19) 0.26987(15) 0.01472(12) 0.0524(5) Uani 1 1 d . . . . .
C17 C 0.7864(2) 0.20339(16) 0.06857(13) 0.0559(6) Uani 1 1 d . . . . .
C18 C 0.6863(2) 0.11024(17) 0.16233(13) 0.0651(7) Uani 1 1 d . . . . .
H18 H 0.756271 0.110006 0.199226 0.078 Uiso 1 1 calc R U . . .
C19 C 0.5873(3) 0.06802(18) 0.18063(14) 0.0705(7) Uani 1 1 d . . . . .
H19 H 0.590064 0.036662 0.228555 0.085 Uiso 1 1 calc R U . . .
C20 C 0.4757(2) 0.06947(15) 0.12818(13) 0.0599(6) Uani 1 1 d . . . . .
C21 C 0.4722(2) 0.11901(14) 0.05795(12) 0.0516(5) Uani 1 1 d . . . . .
C22 C 0.58128(18) 0.16780(14) 0.03562(12) 0.0486(5) Uani 1 1 d . . . . .
H22 H 0.588328 0.142658 -0.025678 0.058 Uiso 1 1 calc R U . . .
C23 C 0.3659(2) 0.12210(16) 0.00674(13) 0.0589(6) Uani 1 1 d . . . . .
H23 H 0.364254 0.154822 -0.040288 0.071 Uiso 1 1 calc R U . . .
C24 C 0.2627(2) 0.07762(18) 0.02428(16) 0.0711(7) Uani 1 1 d . . . . .
H24 H 0.191636 0.081143 -0.010117 0.085 Uiso 1 1 calc R U . . .
C25 C 0.2648(3) 0.02773(19) 0.09301(17) 0.0778(7) Uani 1 1 d . . . . .
H25 H 0.195312 -0.002894 0.104988 0.093 Uiso 1 1 calc R U . . .
C26 C 0.3697(3) 0.02346(17) 0.14353(16) 0.0756(7) Uani 1 1 d . . . . .
H26 H 0.370456 -0.011020 0.189364 0.091 Uiso 1 1 calc R U . . .
C27 C 0.8771(2) 0.30061(18) -0.02497(14) 0.0623(6) Uani 1 1 d . . . . .
C28 C 0.9580(3) 0.4138(2) -0.10439(18) 0.0956(9) Uani 1 1 d . . . . .
H28G H 0.967236 0.366324 -0.154272 0.143 Uiso 1 1 calc R U . . .
H28H H 1.030031 0.425277 -0.064164 0.143 Uiso 1 1 calc R U . . .
H28I H 0.940099 0.473198 -0.123173 0.143 Uiso 1 1 calc R U . . .
C29 C 0.9052(2) 0.1771(2) 0.10440(16) 0.0742(7) Uani 1 1 d . . . . .
C30 C 1.0920(3) 0.2430(3) 0.1792(2) 0.1460(17) Uani 1 1 d . . . . .
H30D H 1.132861 0.235772 0.128839 0.219 Uiso 1 1 calc R U . . .
H30E H 1.096811 0.186386 0.205782 0.219 Uiso 1 1 calc R U . . .
H30F H 1.127674 0.299100 0.220620 0.219 Uiso 1 1 calc R U . . .
C1A C 0.82323(17) 0.08403(14) 0.57976(12) 0.0458(5) Uani 1 1 d . . . . .
N1A N 0.86368(14) -0.06524(11) 0.48106(10) 0.0483(4) Uani 1 1 d . . . . .
O1A O 0.89012(10) 0.25676(9) 0.47292(7) 0.0418(3) Uani 1 1 d . . . . .
C2A C 0.83539(19) 0.06418(16) 0.66397(13) 0.0573(6) Uani 1 1 d . . . . .
H2A H 0.857029 0.004457 0.674653 0.069 Uiso 1 1 calc R U . . .
N2A N 0.83153(14) 0.05249(11) 0.34820(10) 0.0472(4) Uani 1 1 d . . . . .
O2A O 0.47540(12) 0.17880(12) 0.39413(10) 0.0669(4) Uani 1 1 d . . . . .
C3A C 0.8149(2) 0.13452(18) 0.73178(13) 0.0643(6) Uani 1 1 d . . . . .
H3A H 0.824510 0.122578 0.788791 0.077 Uiso 1 1 calc R U . . .
N3A N 0.78532(13) 0.34823(11) 0.38415(10) 0.0450(4) Uani 1 1 d . . . . .
O3A O 0.58068(14) 0.06354(13) 0.43421(12) 0.0809(5) Uani 1 1 d . . . . .
C4A C 0.7803(2) 0.22214(18) 0.71594(13) 0.0623(6) Uani 1 1 d . . . . .
H4A H 0.766192 0.268457 0.762400 0.075 Uiso 1 1 calc R U . . .
O4A O 0.54298(12) 0.30208(11) 0.27275(8) 0.0586(4) Uani 1 1 d . . . . .
C5A C 0.76610(18) 0.24251(16) 0.63164(13) 0.0529(5) Uani 1 1 d . . . . .
H5A H 0.741377 0.301340 0.620963 0.063 Uiso 1 1 calc R U . . .
O5A O 0.51824(13) 0.39180(12) 0.40132(9) 0.0667(4) Uani 1 1 d . . . . .
C6A C 0.78963(16) 0.17326(14) 0.56425(11) 0.0432(4) Uani 1 1 d . . . . .
C7A C 0.79334(16) 0.18345(13) 0.46925(11) 0.0406(4) Uani 1 1 d . . . . .
C8A C 0.82366(16) 0.08328(13) 0.42997(12) 0.0418(4) Uani 1 1 d . . . . .
C9A C 0.84046(16) 0.02516(14) 0.49640(12) 0.0428(4) Uani 1 1 d . . . . .
C10A C 0.87185(17) -0.10080(14) 0.39469(13) 0.0470(5) Uani 1 1 d . . . . .
C11A C 0.85634(17) -0.04270(14) 0.32903(12) 0.0468(5) Uani 1 1 d . . . . .
C12A C 0.8663(2) -0.08325(16) 0.24194(13) 0.0595(6) Uani 1 1 d . . . . .
H12A H 0.856322 -0.045855 0.198373 0.071 Uiso 1 1 calc R U . . .
C13A C 0.8906(2) -0.17731(16) 0.22106(15) 0.0643(6) Uani 1 1 d . . . . .
H13A H 0.896863 -0.203681 0.163358 0.077 Uiso 1 1 calc R U . . .
C14A C 0.9061(2) -0.23375(16) 0.28593(16) 0.0636(6) Uani 1 1 d . . . . .
H14A H 0.923014 -0.297531 0.271045 0.076 Uiso 1 1 calc R U . . .
C15A C 0.89675(19) -0.19718(15) 0.37041(15) 0.0567(6) Uani 1 1 d . . . . .
H15A H 0.906914 -0.236173 0.412694 0.068 Uiso 1 1 calc R U . . .
C16A C 0.68123(16) 0.21305(13) 0.42467(11) 0.0418(4) Uani 1 1 d . . . . .
C17A C 0.68087(16) 0.29572(14) 0.39204(11) 0.0429(4) Uani 1 1 d . . . . .
C18A C 0.7938(2) 0.44406(15) 0.37377(13) 0.0562(5) Uani 1 1 d . . . . .
H18A H 0.725349 0.474962 0.367429 0.067 Uiso 1 1 calc R U . . .
C19A C 0.8970(2) 0.49305(17) 0.37261(15) 0.0675(6) Uani 1 1 d . . . . .
H19A H 0.899013 0.556882 0.363709 0.081 Uiso 1 1 calc R U . . .
C20A C 1.0060(2) 0.44986(16) 0.38479(13) 0.0574(6) Uani 1 1 d . . . . .
C21A C 1.00312(17) 0.35350(15) 0.39650(12) 0.0465(5) Uani 1 1 d . . . . .
C22A C 0.88815(16) 0.29392(14) 0.39367(11) 0.0423(4) Uani 1 1 d . . . . .
H22A H 0.880136 0.239425 0.344523 0.051 Uiso 1 1 calc R U . . .
C23A C 1.10722(18) 0.31134(18) 0.41072(13) 0.0584(6) Uani 1 1 d . . . . .
H23A H 1.104831 0.247297 0.419064 0.070 Uiso 1 1 calc R U . . .
C24A C 1.2147(2) 0.3643(2) 0.41253(15) 0.0739(7) Uani 1 1 d . . . . .
H24A H 1.284424 0.335660 0.421700 0.089 Uiso 1 1 calc R U . . .
C25A C 1.2188(2) 0.4597(2) 0.40076(17) 0.0862(9) Uani 1 1 d . . . . .
H25A H 1.291196 0.495361 0.402344 0.103 Uiso 1 1 calc R U . . .
C26A C 1.1161(2) 0.5016(2) 0.38676(17) 0.0820(8) Uani 1 1 d . . . . .
H26A H 1.119555 0.565668 0.378391 0.098 Uiso 1 1 calc R U . . .
C27A C 0.57546(19) 0.14472(18) 0.41861(13) 0.0557(5) Uani 1 1 d . . . . .
C28A C 0.3711(2) 0.1094(2) 0.38146(19) 0.0718(10) Uani 0.834(5) 1 d . . P A 1
H28B H 0.321126 0.129374 0.424699 0.108 Uiso 0.834(5) 1 calc R U P A 1
H28C H 0.394580 0.046525 0.387230 0.108 Uiso 0.834(5) 1 calc R U P A 1
H28A H 0.328837 0.106563 0.324065 0.108 Uiso 0.834(5) 1 calc R U P A 1
C28B C 0.4606(13) 0.0168(11) 0.4187(9) 0.072(5) Uani 0.166(5) 1 d . . P A 2
H28E H 0.413752 0.052151 0.457338 0.107 Uiso 0.166(5) 1 calc R U P A 2
H28D H 0.460968 -0.048458 0.429398 0.107 Uiso 0.166(5) 1 calc R U P A 2
H28F H 0.427563 0.015743 0.359079 0.107 Uiso 0.166(5) 1 calc R U P A 2
C29A C 0.56987(18) 0.33554(15) 0.35732(13) 0.0487(5) Uani 1 1 d . . . . .
C30A C 0.4330(2) 0.32667(19) 0.23106(15) 0.0723(7) Uani 1 1 d . . . . .
H30A H 0.412262 0.286020 0.174565 0.108 Uiso 1 1 calc R U . . .
H30B H 0.441535 0.393375 0.224306 0.108 Uiso 1 1 calc R U . . .
H30C H 0.371953 0.316967 0.266560 0.108 Uiso 1 1 calc R U . . .

loop_
_atom_site_aniso_label
_atom_site_aniso_U_11
_atom_site_aniso_U_22
_atom_site_aniso_U_33
_atom_site_aniso_U_23
_atom_site_aniso_U_13
_atom_site_aniso_U_12
C1 0.0480(12) 0.0473(12) 0.0510(11) 0.0071(9) 0.0031(9) 0.0031(9)
N1 0.0600(11) 0.0617(11) 0.0495(9) 0.0179(8) 0.0033(8) 0.0064(9)
O1 0.0577(8) 0.0447(8) 0.0413(7) 0.0095(6) 0.0087(6) 0.0108(6)
C2 0.0625(14) 0.0481(13) 0.0718(14) 0.0087(11) 0.0005(11) 0.0022(11)
N2 0.0568(10) 0.0561(10) 0.0380(8) 0.0057(7) 0.0053(8) 0.0003(8)
O2 0.0643(10) 0.0772(12) 0.0810(11) 0.0156(9) 0.0282(8) 0.0059(9)
C3 0.0656(15) 0.0492(13) 0.0804(16) -0.0060(12) 0.0043(13) -0.0010(11)
N3 0.0674(12) 0.0544(11) 0.0472(9) 0.0119(8) -0.0025(9) 0.0173(9)
O3 0.0736(13) 0.1324(18) 0.1156(15) 0.0349(13) 0.0329(11) 0.0429(13)
C4 0.0622(14) 0.0642(15) 0.0584(13) -0.0069(11) -0.0001(11) -0.0003(12)
O4 0.0705(12) 0.1183(16) 0.0815(12) -0.0233(11) -0.0198(10) 0.0298(11)
C5 0.0585(13) 0.0593(14) 0.0470(11) -0.0006(9) 0.0013(10) 0.0046(11)
O5 0.0919(15) 0.0892(15) 0.151(2) 0.0133(14) -0.0088(13) 0.0447(12)
C6 0.0441(11) 0.0509(12) 0.0457(10) 0.0037(9) 0.0046(9) 0.0045(9)
C7 0.0519(12) 0.0474(11) 0.0382(9) 0.0079(8) 0.0051(9) 0.0054(9)
C8 0.0463(11) 0.0490(11) 0.0398(10) 0.0075(8) 0.0059(8) 0.0032(9)
C9 0.0468(11) 0.0520(12) 0.0456(10) 0.0120(9) 0.0031(9) 0.0038(9)
C10 0.0498(12) 0.0716(15) 0.0436(11) 0.0135(10) 0.0025(9) 0.0075(11)
C11 0.0522(12) 0.0672(14) 0.0390(10) 0.0110(9) 0.0031(9) 0.0010(11)
C12 0.0767(17) 0.0800(17) 0.0471(12) 0.0046(11) 0.0001(11) -0.0161(14)
C13 0.0840(19) 0.107(2) 0.0482(13) 0.0053(13) -0.0073(13) -0.0196(17)
C14 0.0793(18) 0.127(3) 0.0434(13) 0.0178(15) -0.0091(12) 0.0069(18)
C15 0.0752(16) 0.0922(19) 0.0517(13) 0.0255(13) -0.0019(12) 0.0130(14)
C16 0.0555(13) 0.0566(13) 0.0425(10) 0.0004(9) 0.0039(9) 0.0119(10)
C17 0.0626(14) 0.0569(13) 0.0435(11) -0.0010(9) -0.0048(10) 0.0178(11)
C18 0.0904(19) 0.0589(14) 0.0464(12) 0.0128(10) -0.0049(12) 0.0247(14)
C19 0.108(2) 0.0607(15) 0.0479(12) 0.0202(11) 0.0081(13) 0.0224(15)
C20 0.0911(18) 0.0446(12) 0.0468(11) 0.0098(9) 0.0148(12) 0.0126(12)
C21 0.0734(15) 0.0404(11) 0.0405(10) 0.0043(8) 0.0085(10) 0.0074(10)
C22 0.0636(13) 0.0438(11) 0.0379(10) 0.0068(8) 0.0015(9) 0.0121(10)
C23 0.0710(15) 0.0563(13) 0.0503(12) 0.0141(10) 0.0079(11) 0.0031(12)
C24 0.0753(17) 0.0677(16) 0.0687(15) 0.0122(12) 0.0115(13) -0.0038(13)
C25 0.092(2) 0.0672(17) 0.0778(17) 0.0170(13) 0.0282(15) -0.0035(15)
C26 0.116(2) 0.0570(15) 0.0608(14) 0.0187(11) 0.0278(15) 0.0085(15)
C27 0.0593(15) 0.0707(16) 0.0523(12) -0.0008(11) 0.0023(11) 0.0121(13)
C28 0.085(2) 0.109(2) 0.093(2) 0.0058(17) 0.0426(16) -0.0126(17)
C29 0.0710(17) 0.0841(19) 0.0634(15) 0.0029(13) -0.0056(13) 0.0274(15)
C30 0.076(2) 0.220(4) 0.115(3) -0.030(3) -0.0363(19) 0.051(3)
C1A 0.0427(11) 0.0469(11) 0.0446(10) 0.0104(8) -0.0001(9) -0.0101(9)
N1A 0.0504(10) 0.0411(9) 0.0520(9) 0.0134(7) -0.0004(8) -0.0035(8)
O1A 0.0385(7) 0.0426(7) 0.0436(7) 0.0119(5) 0.0021(5) -0.0032(6)
C2A 0.0589(13) 0.0584(13) 0.0524(12) 0.0200(10) -0.0001(10) -0.0178(11)
N2A 0.0531(10) 0.0440(9) 0.0433(9) 0.0082(7) 0.0004(7) 0.0066(8)
O2A 0.0398(8) 0.0777(11) 0.0778(10) 0.0133(8) -0.0011(7) -0.0117(8)
C3A 0.0681(15) 0.0792(17) 0.0415(11) 0.0132(11) 0.0068(10) -0.0199(13)
N3A 0.0410(9) 0.0424(9) 0.0523(9) 0.0141(7) 0.0025(7) 0.0028(7)
O3A 0.0602(11) 0.0596(11) 0.1205(14) 0.0246(10) 0.0061(10) -0.0159(9)
C4A 0.0610(14) 0.0740(16) 0.0479(12) 0.0037(11) 0.0140(10) -0.0120(12)
O4A 0.0555(9) 0.0746(10) 0.0455(8) 0.0083(7) -0.0009(7) 0.0218(8)
C5A 0.0493(12) 0.0533(12) 0.0528(11) 0.0043(9) 0.0080(9) -0.0049(10)
O5A 0.0564(9) 0.0784(11) 0.0617(9) -0.0022(8) 0.0021(7) 0.0247(8)
C6A 0.0381(10) 0.0441(11) 0.0450(10) 0.0083(8) 0.0037(8) -0.0080(8)
C7A 0.0397(10) 0.0392(10) 0.0417(9) 0.0088(8) 0.0031(8) -0.0034(8)
C8A 0.0401(10) 0.0388(10) 0.0450(10) 0.0101(8) -0.0001(8) -0.0008(8)
C9A 0.0385(10) 0.0407(10) 0.0477(10) 0.0120(8) 0.0006(8) -0.0059(8)
C10A 0.0413(11) 0.0415(11) 0.0549(11) 0.0079(9) -0.0013(9) -0.0019(9)
C11A 0.0461(11) 0.0427(11) 0.0485(11) 0.0059(8) -0.0020(9) 0.0034(9)
C12A 0.0672(14) 0.0560(13) 0.0509(12) 0.0034(10) -0.0020(10) 0.0086(11)
C13A 0.0682(15) 0.0554(14) 0.0616(13) -0.0063(11) 0.0026(11) 0.0046(12)
C14A 0.0619(14) 0.0432(12) 0.0801(16) 0.0002(11) 0.0029(12) 0.0045(11)
C15A 0.0561(13) 0.0400(11) 0.0706(14) 0.0096(10) -0.0013(11) 0.0007(10)
C16A 0.0375(10) 0.0426(11) 0.0429(10) 0.0057(8) 0.0022(8) -0.0013(8)
C17A 0.0362(10) 0.0473(11) 0.0422(10) 0.0034(8) 0.0023(8) 0.0009(8)
C18A 0.0584(13) 0.0434(12) 0.0700(13) 0.0218(10) 0.0048(11) 0.0056(10)
C19A 0.0752(17) 0.0470(13) 0.0825(16) 0.0243(11) 0.0077(13) -0.0032(12)
C20A 0.0565(13) 0.0586(14) 0.0574(12) 0.0175(10) 0.0088(10) -0.0089(11)
C21A 0.0420(11) 0.0550(12) 0.0420(10) 0.0116(8) 0.0057(8) -0.0035(9)
C22A 0.0408(10) 0.0453(11) 0.0416(9) 0.0113(8) 0.0054(8) 0.0024(9)
C23A 0.0448(12) 0.0739(15) 0.0578(12) 0.0162(11) 0.0101(10) 0.0005(11)
C24A 0.0415(13) 0.112(2) 0.0678(15) 0.0199(14) 0.0088(11) -0.0037(14)
C25A 0.0567(17) 0.110(2) 0.0869(18) 0.0223(17) 0.0101(14) -0.0313(16)
C26A 0.0733(18) 0.0754(18) 0.0953(19) 0.0259(15) 0.0116(15) -0.0262(15)
C27A 0.0449(12) 0.0664(15) 0.0494(11) -0.0005(10) 0.0061(9) -0.0105(11)
C28A 0.0413(15) 0.089(2) 0.0732(18) 0.0003(15) 0.0009(13) -0.0227(14)
C28B 0.070(10) 0.075(10) 0.064(9) 0.023(7) 0.000(7) -0.033(8)
C29A 0.0442(11) 0.0524(12) 0.0486(11) 0.0084(9) 0.0021(9) 0.0074(10)
C30A 0.0674(15) 0.0881(18) 0.0580(13) 0.0102(12) -0.0126(12) 0.0260(14)

loop_
_atom_type_symbol
_atom_type_description
_atom_type_scat_dispersion_real
_atom_type_scat_dispersion_imag
_atom_type_scat_source
C C 0.0033 0.0016 'International Tables Vol C Tables 4.2.6.8 and 6.1.1.4'
H H 0.0000 0.0000 'International Tables Vol C Tables 4.2.6.8 and 6.1.1.4'
N N 0.0061 0.0033 'International Tables Vol C Tables 4.2.6.8 and 6.1.1.4'
O O 0.0106 0.0060 'International Tables Vol C Tables 4.2.6.8 and 6.1.1.4'

loop_
_geom_angle_atom_site_label_1
_geom_angle_atom_site_label_2
_geom_angle_atom_site_label_3
_geom_angle
_geom_angle_site_symmetry_1
_geom_angle_site_symmetry_3
_geom_angle_publ_flag
C2 C1 C6 120.51(18) . . ?
C2 C1 C9 131.63(18) . . ?
C6 C1 C9 107.79(17) . . ?
C9 N1 C10 113.94(18) . . ?
C7 O1 C22 110.77(15) . . ?
C1 C2 H2 120.6 . . ?
C1 C2 C3 118.8(2) . . ?
C3 C2 H2 120.6 . . ?
C8 N2 C11 114.32(18) . . ?
C27 O2 C28 117.6(2) . . ?
C2 C3 H3 119.7 . . ?
C4 C3 C2 120.5(2) . . ?
C4 C3 H3 119.7 . . ?
C17 N3 C18 125.36(18) . . ?
C17 N3 C22 112.51(16) . . ?
C18 N3 C22 121.4(2) . . ?
C3 C4 H4 119.4 . . ?
C3 C4 C5 121.2(2) . . ?
C5 C4 H4 119.4 . . ?
C29 O4 C30 115.5(2) . . ?
C4 C5 H5 120.8 . . ?
C4 C5 C6 118.4(2) . . ?
C6 C5 H5 120.8 . . ?
C1 C6 C7 112.25(16) . . ?
C5 C6 C1 120.50(19) . . ?
C5 C6 C7 127.24(18) . . ?
O1 C7 C6 107.63(16) . . ?
O1 C7 C8 110.36(15) . . ?
O1 C7 C16 110.03(15) . . ?
C6 C7 C16 111.60(16) . . ?
C8 C7 C6 100.91(15) . . ?
C8 C7 C16 115.76(16) . . ?
N2 C8 C7 125.17(18) . . ?
N2 C8 C9 124.63(17) . . ?
C9 C8 C7 110.06(16) . . ?
N1 C9 C1 128.17(18) . . ?
N1 C9 C8 123.07(18) . . ?
C8 C9 C1 108.73(15) . . ?
N1 C10 C11 122.34(17) . . ?
N1 C10 C15 118.9(2) . . ?
C15 C10 C11 118.8(2) . . ?
N2 C11 C10 121.28(18) . . ?
N2 C11 C12 118.8(2) . . ?
C12 C11 C10 119.81(18) . . ?
C11 C12 H12 120.0 . . ?
C13 C12 C11 120.0(2) . . ?
C13 C12 H12 120.0 . . ?
C12 C13 H13 119.8 . . ?
C12 C13 C14 120.4(2) . . ?
C14 C13 H13 119.8 . . ?
C13 C14 H14 119.3 . . ?
C15 C14 C13 121.5(2) . . ?
C15 C14 H14 119.3 . . ?
C10 C15 H15 120.2 . . ?
C14 C15 C10 119.5(2) . . ?
C14 C15 H15 120.2 . . ?
C17 C16 C7 119.7(2) . . ?
C17 C16 C27 118.7(2) . . ?
C27 C16 C7 121.43(19) . . ?
N3 C17 C29 117.2(2) . . ?
C16 C17 N3 120.54(18) . . ?
C16 C17 C29 122.2(2) . . ?
N3 C18 H18 119.0 . . ?
C19 C18 N3 122.1(2) . . ?
C19 C18 H18 119.0 . . ?
C18 C19 H19 119.2 . . ?
C18 C19 C20 121.6(2) . . ?
C20 C19 H19 119.2 . . ?
C21 C20 C19 118.7(2) . . ?
C21 C20 C26 117.8(2) . . ?
C26 C20 C19 123.5(2) . . ?
C20 C21 C22 121.34(19) . . ?
C23 C21 C20 119.9(2) . . ?
C23 C21 C22 118.74(17) . . ?
O1 C22 N3 107.06(14) . . ?
O1 C22 C21 109.43(16) . . ?
O1 C22 H22 108.6 . . ?
N3 C22 C21 114.49(16) . . ?
N3 C22 H22 108.6 . . ?
C21 C22 H22 108.6 . . ?
C21 C23 H23 119.5 . . ?
C24 C23 C21 121.0(2) . . ?
C24 C23 H23 119.5 . . ?
C23 C24 H24 120.1 . . ?
C23 C24 C25 119.8(2) . . ?
C25 C24 H24 120.1 . . ?
C24 C25 H25 120.2 . . ?
C26 C25 C24 119.7(3) . . ?
C26 C25 H25 120.2 . . ?
C20 C26 H26 119.1 . . ?
C25 C26 C20 121.8(2) . . ?
C25 C26 H26 119.1 . . ?
O2 C27 C16 113.1(2) . . ?
O3 C27 O2 121.9(2) . . ?
O3 C27 C16 125.0(2) . . ?
O2 C28 H28G 109.5 . . ?
O2 C28 H28H 109.5 . . ?
O2 C28 H28I 109.5 . . ?
H28G C28 H28H 109.5 . . ?
H28G C28 H28I 109.5 . . ?
H28H C28 H28I 109.5 . . ?
O4 C29 C17 110.0(2) . . ?
O5 C29 O4 125.6(2) . . ?
O5 C29 C17 124.3(2) . . ?
O4 C30 H30D 109.5 . . ?
O4 C30 H30E 109.5 . . ?
O4 C30 H30F 109.5 . . ?
H30D C30 H30E 109.5 . . ?
H30D C30 H30F 109.5 . . ?
H30E C30 H30F 109.5 . . ?
C2A C1A C6A 120.18(19) . . ?
C2A C1A C9A 131.03(19) . . ?
C6A C1A C9A 108.79(15) . . ?
C9A N1A C10A 114.36(16) . . ?
C22A O1A C7A 112.21(12) . . ?
C1A C2A H2A 120.6 . . ?
C3A C2A C1A 118.9(2) . . ?
C3A C2A H2A 120.6 . . ?
C8A N2A C11A 114.64(15) . . ?
C27A O2A C28A 114.9(2) . . ?
C2A C3A H3A 119.7 . . ?
C4A C3A C2A 120.7(2) . . ?
C4A C3A H3A 119.7 . . ?
C17A N3A C22A 113.14(15) . . ?
C18A N3A C17A 123.99(17) . . ?
C18A N3A C22A 122.76(16) . . ?
C27A O3A C28B 106.8(7) . . ?
C3A C4A H4A 119.5 . . ?
C3A C4A C5A 121.0(2) . . ?
C5A C4A H4A 119.5 . . ?
C29A O4A C30A 116.50(17) . . ?
C4A C5A H5A 120.9 . . ?
C6A C5A C4A 118.3(2) . . ?
C6A C5A H5A 120.9 . . ?
C1A C6A C7A 111.45(17) . . ?
C5A C6A C1A 120.92(17) . . ?
C5A C6A C7A 127.45(18) . . ?
O1A C7A C6A 104.51(13) . . ?
O1A C7A C8A 111.48(15) . . ?
O1A C7A C16A 110.13(14) . . ?
C6A C7A C8A 101.35(14) . . ?
C16A C7A C6A 114.33(16) . . ?
C16A C7A C8A 114.39(14) . . ?
N2A C8A C7A 126.08(16) . . ?
N2A C8A C9A 123.63(17) . . ?
C9A C8A C7A 110.28(16) . . ?
N1A C9A C1A 128.40(16) . . ?
N1A C9A C8A 123.70(18) . . ?
C8A C9A C1A 107.87(16) . . ?
N1A C10A C11A 121.85(17) . . ?
N1A C10A C15A 119.42(18) . . ?
C15A C10A C11A 118.74(19) . . ?
N2A C11A C10A 121.82(17) . . ?
N2A C11A C12A 119.10(17) . . ?
C12A C11A C10A 119.08(18) . . ?
C11A C12A H12A 119.8 . . ?
C13A C12A C11A 120.4(2) . . ?
C13A C12A H12A 119.8 . . ?
C12A C13A H13A 119.9 . . ?
C12A C13A C14A 120.2(2) . . ?
C14A C13A H13A 119.9 . . ?
C13A C14A H14A 119.5 . . ?
C15A C14A C13A 121.0(2) . . ?
C15A C14A H14A 119.5 . . ?
C10A C15A H15A 119.7 . . ?
C14A C15A C10A 120.6(2) . . ?
C14A C15A H15A 119.7 . . ?
C17A C16A C7A 121.34(16) . . ?
C17A C16A C27A 123.47(18) . . ?
C27A C16A C7A 115.19(17) . . ?
N3A C17A C29A 115.01(16) . . ?
C16A C17A N3A 121.23(17) . . ?
C16A C17A C29A 123.69(17) . . ?
N3A C18A H18A 119.2 . . ?
C19A C18A N3A 121.7(2) . . ?
C19A C18A H18A 119.2 . . ?
C18A C19A H19A 119.2 . . ?
C18A C19A C20A 121.6(2) . . ?
C20A C19A H19A 119.2 . . ?
C21A C20A C19A 119.35(19) . . ?
C21A C20A C26A 118.3(2) . . ?
C26A C20A C19A 122.3(2) . . ?
C20A C21A C22A 120.85(18) . . ?
C23A C21A C20A 120.28(19) . . ?
C23A C21A C22A 118.87(18) . . ?
O1A C22A N3A 108.36(14) . . ?
O1A C22A C21A 108.33(13) . . ?
O1A C22A H22A 108.8 . . ?
N3A C22A C21A 113.67(16) . . ?
N3A C22A H22A 108.8 . . ?
C21A C22A H22A 108.8 . . ?
C21A C23A H23A 119.9 . . ?
C24A C23A C21A 120.1(2) . . ?
C24A C23A H23A 119.9 . . ?
C23A C24A H24A 119.9 . . ?
C25A C24A C23A 120.2(2) . . ?
C25A C24A H24A 119.9 . . ?
C24A C25A H25A 120.1 . . ?
C26A C25A C24A 119.8(2) . . ?
C26A C25A H25A 120.1 . . ?
C20A C26A H26A 119.4 . . ?
C25A C26A C20A 121.2(3) . . ?
C25A C26A H26A 119.4 . . ?
O2A C27A C16A 114.5(2) . . ?
O3A C27A O2A 123.1(2) . . ?
O3A C27A C16A 122.4(2) . . ?
O2A C28A H28B 109.5 . . ?
O2A C28A H28C 109.5 . . ?
O2A C28A H28A 109.5 . . ?
H28B C28A H28C 109.5 . . ?
H28B C28A H28A 109.5 . . ?
H28C C28A H28A 109.5 . . ?
O3A C28B H28E 109.5 . . ?
O3A C28B H28D 109.5 . . ?
O3A C28B H28F 109.5 . . ?
H28E C28B H28D 109.5 . . ?
H28E C28B H28F 109.5 . . ?
H28D C28B H28F 109.5 . . ?
O4A C29A C17A 109.69(17) . . ?
O5A C29A O4A 126.58(18) . . ?
O5A C29A C17A 123.69(17) . . ?
O4A C30A H30A 109.5 . . ?
O4A C30A H30B 109.5 . . ?
O4A C30A H30C 109.5 . . ?
H30A C30A H30B 109.5 . . ?
H30A C30A H30C 109.5 . . ?
H30B C30A H30C 109.5 . . ?

loop_
_geom_bond_atom_site_label_1
_geom_bond_atom_site_label_2
_geom_bond_distance
_geom_bond_site_symmetry_2
_geom_bond_publ_flag
C1 C2 1.378(3) . ?
C1 C6 1.388(3) . ?
C1 C9 1.471(3) . ?
N1 C9 1.306(2) . ?
N1 C10 1.383(3) . ?
O1 C7 1.430(2) . ?
O1 C22 1.443(2) . ?
C2 H2 0.9300 . ?
C2 C3 1.379(3) . ?
N2 C8 1.295(2) . ?
N2 C11 1.376(2) . ?
O2 C27 1.330(3) . ?
O2 C28 1.447(3) . ?
C3 H3 0.9300 . ?
C3 C4 1.374(3) . ?
N3 C17 1.364(3) . ?
N3 C18 1.392(3) . ?
N3 C22 1.450(2) . ?
O3 C27 1.206(3) . ?
C4 H4 0.9300 . ?
C4 C5 1.377(3) . ?
O4 C29 1.322(3) . ?
O4 C30 1.456(3) . ?
C5 H5 0.9300 . ?
C5 C6 1.382(3) . ?
O5 C29 1.187(3) . ?
C6 C7 1.525(3) . ?
C7 C8 1.525(2) . ?
C7 C16 1.532(3) . ?
C8 C9 1.422(3) . ?
C10 C11 1.416(3) . ?
C10 C15 1.412(3) . ?
C11 C12 1.403(3) . ?
C12 H12 0.9300 . ?
C12 C13 1.357(3) . ?
C13 H13 0.9300 . ?
C13 C14 1.396(4) . ?
C14 H14 0.9300 . ?
C14 C15 1.361(4) . ?
C15 H15 0.9300 . ?
C16 C17 1.363(3) . ?
C16 C27 1.462(3) . ?
C17 C29 1.507(3) . ?
C18 H18 0.9300 . ?
C18 C19 1.323(3) . ?
C19 H19 0.9300 . ?
C19 C20 1.437(3) . ?
C20 C21 1.394(3) . ?
C20 C26 1.397(3) . ?
C21 C22 1.485(3) . ?
C21 C23 1.383(3) . ?
C22 H22 0.9800 . ?
C23 H23 0.9300 . ?
C23 C24 1.373(3) . ?
C24 H24 0.9300 . ?
C24 C25 1.378(3) . ?
C25 H25 0.9300 . ?
C25 C26 1.368(4) . ?
C26 H26 0.9300 . ?
C28 H28G 0.9600 . ?
C28 H28H 0.9600 . ?
C28 H28I 0.9600 . ?
C30 H30D 0.9600 . ?
C30 H30E 0.9600 . ?
C30 H30F 0.9600 . ?
C1A C2A 1.385(3) . ?
C1A C6A 1.392(3) . ?
C1A C9A 1.467(3) . ?
N1A C9A 1.308(2) . ?
N1A C10A 1.377(2) . ?
O1A C7A 1.442(2) . ?
O1A C22A 1.422(2) . ?
C2A H2A 0.9300 . ?
C2A C3A 1.380(3) . ?
N2A C8A 1.296(2) . ?
N2A C11A 1.382(2) . ?
O2A C27A 1.317(3) . ?
O2A C28A 1.453(3) . ?
C3A H3A 0.9300 . ?
C3A C4A 1.376(3) . ?
N3A C17A 1.386(2) . ?
N3A C18A 1.381(2) . ?
N3A C22A 1.461(2) . ?
O3A C27A 1.211(3) . ?
O3A C28B 1.452(13) . ?
C4A H4A 0.9300 . ?
C4A C5A 1.389(3) . ?
O4A C29A 1.317(2) . ?
O4A C30A 1.443(2) . ?
C5A H5A 0.9300 . ?
C5A C6A 1.378(3) . ?
O5A C29A 1.200(2) . ?
C6A C7A 1.522(2) . ?
C7A C8A 1.524(3) . ?
C7A C16A 1.509(2) . ?
C8A C9A 1.431(2) . ?
C10A C11A 1.419(3) . ?
C10A C15A 1.406(3) . ?
C11A C12A 1.408(3) . ?
C12A H12A 0.9300 . ?
C12A C13A 1.367(3) . ?
C13A H13A 0.9300 . ?
C13A C14A 1.393(3) . ?
C14A H14A 0.9300 . ?
C14A C15A 1.355(3) . ?
C15A H15A 0.9300 . ?
C16A C17A 1.346(3) . ?
C16A C27A 1.469(3) . ?
C17A C29A 1.509(3) . ?
C18A H18A 0.9300 . ?
C18A C19A 1.324(3) . ?
C19A H19A 0.9300 . ?
C19A C20A 1.439(3) . ?
C20A C21A 1.396(3) . ?
C20A C26A 1.401(3) . ?
C21A C22A 1.496(3) . ?
C21A C23A 1.385(3) . ?
C22A H22A 0.9800 . ?
C23A H23A 0.9300 . ?
C23A C24A 1.383(3) . ?
C24A H24A 0.9300 . ?
C24A C25A 1.382(4) . ?
C25A H25A 0.9300 . ?
C25A C26A 1.368(4) . ?
C26A H26A 0.9300 . ?
C28A H28B 0.9600 . ?
C28A H28C 0.9600 . ?
C28A H28A 0.9600 . ?
C28B H28E 0.9600 . ?
C28B H28D 0.9600 . ?
C28B H28F 0.9600 . ?
C30A H30A 0.9600 . ?
C30A H30B 0.9600 . ?
C30A H30C 0.9600 . ?

loop_
_geom_torsion_atom_site_label_1
_geom_torsion_atom_site_label_2
_geom_torsion_atom_site_label_3
_geom_torsion_atom_site_label_4
_geom_torsion
_geom_torsion_site_symmetry_1
_geom_torsion_site_symmetry_2
_geom_torsion_site_symmetry_3
_geom_torsion_site_symmetry_4
_geom_torsion_publ_flag
C1 C2 C3 C4 0.0(4) . . . . ?
C1 C6 C7 O1 -119.86(17) . . . . ?
C1 C6 C7 C8 -4.2(2) . . . . ?
C1 C6 C7 C16 119.32(18) . . . . ?
N1 C10 C11 N2 -6.4(3) . . . . ?
N1 C10 C11 C12 176.6(2) . . . . ?
N1 C10 C15 C14 -177.4(2) . . . . ?
O1 C7 C8 N2 -57.2(3) . . . . ?
O1 C7 C8 C9 118.69(18) . . . . ?
O1 C7 C16 C17 -6.7(2) . . . . ?
O1 C7 C16 C27 177.99(16) . . . . ?
C2 C1 C6 C5 0.5(3) . . . . ?
C2 C1 C6 C7 179.15(19) . . . . ?
C2 C1 C9 N1 2.5(4) . . . . ?
C2 C1 C9 C8 -175.3(2) . . . . ?
C2 C3 C4 C5 0.3(4) . . . . ?
N2 C8 C9 C1 171.60(19) . . . . ?
N2 C8 C9 N1 -6.3(3) . . . . ?
N2 C11 C12 C13 -175.9(2) . . . . ?
C3 C4 C5 C6 -0.2(4) . . . . ?
N3 C17 C29 O4 -121.5(2) . . . . ?
N3 C17 C29 O5 56.6(4) . . . . ?
N3 C18 C19 C20 -2.6(4) . . . . ?
C4 C5 C6 C1 -0.2(3) . . . . ?
C4 C5 C6 C7 -178.6(2) . . . . ?
C5 C6 C7 O1 58.7(3) . . . . ?
C5 C6 C7 C8 174.3(2) . . . . ?
C5 C6 C7 C16 -62.1(3) . . . . ?
C6 C1 C2 C3 -0.4(3) . . . . ?
C6 C1 C9 N1 179.4(2) . . . . ?
C6 C1 C9 C8 1.6(2) . . . . ?
C6 C7 C8 N2 -170.9(2) . . . . ?
C6 C7 C8 C9 5.1(2) . . . . ?
C6 C7 C16 C17 112.7(2) . . . . ?
C6 C7 C16 C27 -62.6(2) . . . . ?
C7 O1 C22 N3 71.12(18) . . . . ?
C7 O1 C22 C21 -164.26(13) . . . . ?
C7 C8 C9 C1 -4.4(2) . . . . ?
C7 C8 C9 N1 177.69(18) . . . . ?
C7 C16 C17 N3 20.9(3) . . . . ?
C7 C16 C17 C29 -161.58(19) . . . . ?
C7 C16 C27 O2 7.8(3) . . . . ?
C7 C16 C27 O3 -169.9(2) . . . . ?
C8 N2 C11 C10 3.9(3) . . . . ?
C8 N2 C11 C12 -179.0(2) . . . . ?
C8 C7 C16 C17 -132.69(19) . . . . ?
C8 C7 C16 C27 52.0(3) . . . . ?
C9 C1 C2 C3 176.1(2) . . . . ?
C9 C1 C6 C5 -176.81(19) . . . . ?
C9 C1 C6 C7 1.9(2) . . . . ?
C9 N1 C10 C11 2.2(3) . . . . ?
C9 N1 C10 C15 -179.1(2) . . . . ?
C10 N1 C9 C1 -173.8(2) . . . . ?
C10 N1 C9 C8 3.7(3) . . . . ?
C10 C11 C12 C13 1.2(4) . . . . ?
C11 N2 C8 C7 177.41(19) . . . . ?
C11 N2 C8 C9 2.1(3) . . . . ?
C11 C10 C15 C14 1.4(4) . . . . ?
C11 C12 C13 C14 0.4(4) . . . . ?
C12 C13 C14 C15 -1.2(5) . . . . ?
C13 C14 C15 C10 0.3(4) . . . . ?
C15 C10 C11 N2 174.9(2) . . . . ?
C15 C10 C11 C12 -2.1(3) . . . . ?
C16 C7 C8 N2 68.5(3) . . . . ?
C16 C7 C8 C9 -115.5(2) . . . . ?
C16 C17 C29 O4 60.9(3) . . . . ?
C16 C17 C29 O5 -121.1(3) . . . . ?
C17 N3 C18 C19 177.1(2) . . . . ?
C17 N3 C22 O1 -56.6(2) . . . . ?
C17 N3 C22 C21 -178.12(17) . . . . ?
C17 C16 C27 O2 -167.47(18) . . . . ?
C17 C16 C27 O3 14.8(3) . . . . ?
C18 N3 C17 C16 -158.7(2) . . . . ?
C18 N3 C17 C29 23.7(3) . . . . ?
C18 N3 C22 O1 114.3(2) . . . . ?
C18 N3 C22 C21 -7.2(3) . . . . ?
C18 C19 C20 C21 -1.8(3) . . . . ?
C18 C19 C20 C26 178.0(2) . . . . ?
C19 C20 C21 C22 1.4(3) . . . . ?
C19 C20 C21 C23 -179.6(2) . . . . ?
C19 C20 C26 C25 179.0(2) . . . . ?
C20 C21 C22 O1 -117.26(19) . . . . ?
C20 C21 C22 N3 2.9(3) . . . . ?
C20 C21 C23 C24 0.5(3) . . . . ?
C21 C20 C26 C25 -1.2(3) . . . . ?
C21 C23 C24 C25 -1.0(4) . . . . ?
C22 O1 C7 C6 -159.86(13) . . . . ?
C22 O1 C7 C8 90.89(17) . . . . ?
C22 O1 C7 C16 -38.06(18) . . . . ?
C22 N3 C17 C16 11.8(3) . . . . ?
C22 N3 C17 C29 -165.84(17) . . . . ?
C22 N3 C18 C19 7.4(3) . . . . ?
C22 C21 C23 C24 179.6(2) . . . . ?
C23 C21 C22 O1 63.7(2) . . . . ?
C23 C21 C22 N3 -176.13(17) . . . . ?
C23 C24 C25 C26 0.4(4) . . . . ?
C24 C25 C26 C20 0.8(4) . . . . ?
C26 C20 C21 C22 -178.43(19) . . . . ?
C26 C20 C21 C23 0.6(3) . . . . ?
C27 C16 C17 N3 -163.72(19) . . . . ?
C27 C16 C17 C29 13.8(3) . . . . ?
C28 O2 C27 O3 -0.9(3) . . . . ?
C28 O2 C27 C16 -178.74(19) . . . . ?
C30 O4 C29 O5 11.6(5) . . . . ?
C30 O4 C29 C17 -170.3(3) . . . . ?
C1A C2A C3A C4A 1.5(3) . . . . ?
C1A C6A C7A O1A -111.19(17) . . . . ?
C1A C6A C7A C8A 4.77(19) . . . . ?
C1A C6A C7A C16A 128.34(17) . . . . ?
N1A C10A C11A N2A -0.4(3) . . . . ?
N1A C10A C11A C12A 179.73(18) . . . . ?
N1A C10A C15A C14A -179.55(19) . . . . ?
O1A C7A C8A N2A -72.9(2) . . . . ?
O1A C7A C8A C9A 108.26(16) . . . . ?
O1A C7A C16A C17A 2.3(2) . . . . ?
O1A C7A C16A C27A -178.79(15) . . . . ?
C2A C1A C6A C5A -1.1(3) . . . . ?
C2A C1A C6A C7A 174.42(16) . . . . ?
C2A C1A C9A N1A 5.7(3) . . . . ?
C2A C1A C9A C8A -176.15(19) . . . . ?
C2A C3A C4A C5A -0.6(3) . . . . ?
N2A C8A C9A C1A -179.32(17) . . . . ?
N2A C8A C9A N1A -1.1(3) . . . . ?
N2A C11A C12A C13A -179.9(2) . . . . ?
C3A C4A C5A C6A -1.1(3) . . . . ?
N3A C17A C29A O4A 85.9(2) . . . . ?
N3A C17A C29A O5A -91.8(2) . . . . ?
N3A C18A C19A C20A -1.9(3) . . . . ?
C4A C5A C6A C1A 1.9(3) . . . . ?
C4A C5A C6A C7A -172.76(17) . . . . ?
C5A C6A C7A O1A 63.9(2) . . . . ?
C5A C6A C7A C8A 179.89(18) . . . . ?
C5A C6A C7A C16A -56.5(2) . . . . ?
C6A C1A C2A C3A -0.7(3) . . . . ?
C6A C1A C9A N1A -174.55(18) . . . . ?
C6A C1A C9A C8A 3.6(2) . . . . ?
C6A C7A C8A N2A 176.35(17) . . . . ?
C6A C7A C8A C9A -2.44(18) . . . . ?
C6A C7A C16A C17A 119.55(19) . . . . ?
C6A C7A C16A C27A -61.5(2) . . . . ?
C7A O1A C22A N3A 67.62(18) . . . . ?
C7A O1A C22A C21A -168.63(15) . . . . ?
C7A C8A C9A C1A -0.49(19) . . . . ?
C7A C8A C9A N1A 177.76(17) . . . . ?
C7A C16A C17A N3A 11.4(3) . . . . ?
C7A C16A C17A C29A -171.86(17) . . . . ?
C7A C16A C27A O2A 168.45(16) . . . . ?
C7A C16A C27A O3A -12.2(3) . . . . ?
C8A N2A C11A C10A -0.1(3) . . . . ?
C8A N2A C11A C12A 179.78(17) . . . . ?
C8A C7A C16A C17A -124.21(19) . . . . ?
C8A C7A C16A C27A 54.7(2) . . . . ?
C9A C1A C2A C3A 179.06(19) . . . . ?
C9A C1A C6A C5A 179.16(17) . . . . ?
C9A C1A C6A C7A -5.4(2) . . . . ?
C9A N1A C10A C11A 0.2(3) . . . . ?
C9A N1A C10A C15A 179.88(17) . . . . ?
C10A N1A C9A C1A 178.38(17) . . . . ?
C10A N1A C9A C8A 0.5(3) . . . . ?
C10A C11A C12A C13A 0.0(3) . . . . ?
C11A N2A C8A C7A -177.85(17) . . . . ?
C11A N2A C8A C9A 0.8(3) . . . . ?
C11A C10A C15A C14A 0.2(3) . . . . ?
C11A C12A C13A C14A -0.2(3) . . . . ?
C12A C13A C14A C15A 0.4(3) . . . . ?
C13A C14A C15A C10A -0.4(3) . . . . ?
C15A C10A C11A N2A 179.90(18) . . . . ?
C15A C10A C11A C12A 0.0(3) . . . . ?
C16A C7A C8A N2A 52.8(2) . . . . ?
C16A C7A C8A C9A -125.97(16) . . . . ?
C16A C17A C29A O4A -91.0(2) . . . . ?
C16A C17A C29A O5A 91.3(3) . . . . ?
C17A N3A C18A C19A 175.24(19) . . . . ?
C17A N3A C22A O1A -52.30(19) . . . . ?
C17A N3A C22A C21A -172.78(14) . . . . ?
C17A C16A C27A O2A -12.6(3) . . . . ?
C17A C16A C27A O3A 166.8(2) . . . . ?
C18A N3A C17A C16A -162.15(18) . . . . ?
C18A N3A C17A C29A 20.9(3) . . . . ?
C18A N3A C22A O1A 123.96(18) . . . . ?
C18A N3A C22A C21A 3.5(2) . . . . ?
C18A C19A C20A C21A 1.2(3) . . . . ?
C18A C19A C20A C26A -177.8(2) . . . . ?
C19A C20A C21A C22A 2.0(3) . . . . ?
C19A C20A C21A C23A -178.23(19) . . . . ?
C19A C20A C26A C25A 178.2(2) . . . . ?
C20A C21A C22A O1A -124.56(19) . . . . ?
C20A C21A C22A N3A -4.1(3) . . . . ?
C20A C21A C23A C24A -0.6(3) . . . . ?
C21A C20A C26A C25A -0.7(4) . . . . ?
C21A C23A C24A C25A 0.4(3) . . . . ?
C22A O1A C7A C6A -164.77(14) . . . . ?
C22A O1A C7A C8A 86.55(17) . . . . ?
C22A O1A C7A C16A -41.53(19) . . . . ?
C22A N3A C17A C16A 14.1(2) . . . . ?
C22A N3A C17A C29A -162.92(15) . . . . ?
C22A N3A C18A C19A -0.6(3) . . . . ?
C22A C21A C23A C24A 179.17(18) . . . . ?
C23A C21A C22A O1A 55.6(2) . . . . ?
C23A C21A C22A N3A 176.12(16) . . . . ?
C23A C24A C25A C26A -0.4(4) . . . . ?
C24A C25A C26A C20A 0.5(4) . . . . ?
C26A C20A C21A C22A -179.03(19) . . . . ?
C26A C20A C21A C23A 0.8(3) . . . . ?
C27A C16A C17A N3A -167.43(17) . . . . ?
C27A C16A C17A C29A 9.3(3) . . . . ?
C28A O2A C27A O3A -3.9(3) . . . . ?
C28A O2A C27A C16A 175.51(19) . . . . ?
C28B O3A C27A O2A 1.2(7) . . . . ?
C28B O3A C27A C16A -178.2(6) . . . . ?
C30A O4A C29A O5A -7.7(3) . . . . ?
C30A O4A C29A C17A 174.70(18) . . . . ?
